data_7247627
loop_
_publ_author_name
'Wood, Oskar G.'
'Jones, Leanne'
'Hawes, Chris S.'

_publ_section_title
;
 Supporting coordination through hydrogen bonding in lanthanide complexes
 of 7-azaindole-N-oxide
;
_journal_issue 45
_journal_name_full CrystEngComm
_journal_page_first 6371
_journal_page_last 6378
_journal_paper_doi 10.1039/D3CE00985H
_journal_volume 25
_journal_year 2023
_chemical_formula_moiety 'C21 H18 Gd N9 O12'
_chemical_formula_sum 'C21 H18 Gd N9 O12'
_chemical_formula_weight 745.69
_space_group_crystal_system triclinic
_space_group_IT_number 2
_space_group_name_Hall '-P 1'
_space_group_name_H-M_alt 'P -1'
_atom_sites_solution_hydrogens mixed
_atom_sites_solution_primary dual
_audit_creation_date 2023-08-02
_audit_creation_method
;
Olex2 1.5
(compiled 2023.03.06 svn.rbb2c1857 for OlexSys, GUI svn.r6748)
;
_audit_update_record
;
2023-08-10 deposited with the CCDC.	2023-11-01 downloaded from the CCDC.
;
_cell_angle_alpha 78.6810(10)
_cell_angle_beta 77.1570(10)
_cell_angle_gamma 70.8240(10)
_cell_formula_units_Z 2
_cell_length_a 8.5744(3)
_cell_length_b 11.7399(4)
_cell_length_c 14.2153(5)
_cell_measurement_reflns_used 9973
_cell_measurement_temperature 150.00
_cell_measurement_theta_max 28.706
_cell_measurement_theta_min 2.524
_cell_volume 1305.88(8)
_computing_cell_refinement 'SAINT V8.40B (?, 2016)'
_computing_data_reduction 'SAINT V8.40B (?, 2016)'
_computing_molecular_graphics 'Olex2 1.5 (Dolomanov et al., 2009)'
_computing_publication_material 'Olex2 1.5 (Dolomanov et al., 2009)'
_computing_structure_refinement 'XL  (Sheldrick, 2008)'
_computing_structure_solution 'SHELXT 2014/5 (Sheldrick, 2014)'
_diffrn_ambient_temperature 150.00
_diffrn_measured_fraction_theta_full 0.997
_diffrn_measured_fraction_theta_max 0.994
_diffrn_measurement_device_type 'Bruker D8 Quest ECO'
_diffrn_measurement_method '\f and \w scans'
_diffrn_radiation_type MoK\a
_diffrn_radiation_wavelength 0.71073
_diffrn_reflns_av_R_equivalents 0.0228
_diffrn_reflns_av_unetI/netI 0.0200
_diffrn_reflns_Laue_measured_fraction_full 0.997
_diffrn_reflns_Laue_measured_fraction_max 0.994
_diffrn_reflns_limit_h_max 11
_diffrn_reflns_limit_h_min -11
_diffrn_reflns_limit_k_max 15
_diffrn_reflns_limit_k_min -15
_diffrn_reflns_limit_l_max 19
_diffrn_reflns_limit_l_min -17
_diffrn_reflns_number 27414
_diffrn_reflns_point_group_measured_fraction_full 0.997
_diffrn_reflns_point_group_measured_fraction_max 0.994
_diffrn_reflns_theta_full 25.242
_diffrn_reflns_theta_max 28.705
_diffrn_reflns_theta_min 3.163
_diffrn_source_current 20.0
_diffrn_source_power 1.0
_diffrn_source_voltage 50.0
_diffrn_standards_number 0
_exptl_absorpt_coefficient_mu 2.622
_exptl_absorpt_correction_T_max 0.7458
_exptl_absorpt_correction_T_min 0.6210
_exptl_absorpt_correction_type multi-scan
_exptl_absorpt_process_details
;
SADABS-2016/2 (Bruker,2016/2) was used for absorption correction.
wR2(int) was 0.0559 before and 0.0371 after correction.
The Ratio of minimum to maximum transmission is 0.8327.
The \l/2 correction factor is Not present.
;
_exptl_crystal_colour colourless
_exptl_crystal_colour_primary colourless
_exptl_crystal_density_diffrn 1.896
_exptl_crystal_description block
_exptl_crystal_F_000 734
_exptl_crystal_size_max 0.25
_exptl_crystal_size_mid 0.21
_exptl_crystal_size_min 0.2
_refine_diff_density_max 0.449
_refine_diff_density_min -0.697
_refine_diff_density_rms 0.068
_refine_ls_extinction_method none
_refine_ls_goodness_of_fit_ref 1.114
_refine_ls_hydrogen_treatment mixed
_refine_ls_matrix_type full
_refine_ls_number_parameters 397
_refine_ls_number_reflns 6724
_refine_ls_number_restraints 3
_refine_ls_restrained_S_all 1.114
_refine_ls_R_factor_all 0.0192
_refine_ls_R_factor_gt 0.0174
_refine_ls_shift/su_max 0.002
_refine_ls_shift/su_mean 0.000
_refine_ls_structure_factor_coef Fsqd
_refine_ls_weighting_details 'w=1/[\s^2^(Fo^2^)+(0.0089P)^2^+1.0644P] where P=(Fo^2^+2Fc^2^)/3'
_refine_ls_weighting_scheme calc
_refine_ls_wR_factor_gt 0.0379
_refine_ls_wR_factor_ref 0.0384
_reflns_Friedel_coverage 0.000
_reflns_number_gt 6411
_reflns_number_total 6724
_reflns_threshold_expression 'I > 2\s(I)'
_cod_data_source_file d3ce00985h2.cif
_cod_data_source_block 3
_cod_depositor_comments 'Adding full bibliography for 7247622--7247628.cif.'
_cod_database_code 7247627
_shelx_shelxl_version_number 2018/3
_shelx_space_group_comment
;
The symmetry employed for this shelxl refinement is uniquely defined
by the following loop, which should always be used as a source of
symmetry information in preference to the above space-group names.
They are only intended as comments.
;
_shelx_estimated_absorpt_t_max 0.622
_shelx_estimated_absorpt_t_min 0.560
_olex2_refinement_description
;
1. Fixed Uiso
 At 1.2 times of:
  All C(H) groups, All N(H) groups
2. Restrained distances
 N2-H2 = N4-H4 = N6-H6
 0.88 with sigma of 0.02
3.a Aromatic/amide H refined with riding coordinates:
 C1(H1), C2(H2A), C3(H3), C6(H6A), C7(H7), C8(H8), C9(H9), C10(H10), C13(H13),
 C14(H14), C15(H15), C16(H16), C17(H17), C20(H20), C21(H21)
;
_olex2_submission_special_instructions 'No special instructions were received'

loop_
_space_group_symop_operation_xyz
'x, y, z'
'-x, -y, -z'

loop_
_atom_site_label
_atom_site_type_symbol
_atom_site_fract_x
_atom_site_fract_y
_atom_site_fract_z
_atom_site_U_iso_or_equiv
_atom_site_adp_type
_atom_site_occupancy
_atom_site_site_symmetry_order
_atom_site_calc_flag
_atom_site_refinement_flags_posn
_atom_site_refinement_flags_adp
_atom_site_refinement_flags_occupancy
_atom_site_disorder_assembly
_atom_site_disorder_group
Gd1 Gd 0.47878(2) 0.69762(2) 0.71280(2) 0.01465(3) Uani 1 1 d . . . . .
O1 O 0.68787(16) 0.63854(11) 0.81002(9) 0.0200(3) Uani 1 1 d . . . . .
O2 O 0.70537(16) 0.73195(11) 0.59961(9) 0.0201(3) Uani 1 1 d . . . . .
O3 O 0.62139(16) 0.50098(11) 0.67655(9) 0.0202(3) Uani 1 1 d . . . . .
O4 O 0.29929(17) 0.82146(12) 0.83807(10) 0.0238(3) Uani 1 1 d . . . . .
O5 O 0.48108(17) 0.90146(12) 0.74380(10) 0.0246(3) Uani 1 1 d . . . . .
O6 O 0.2954(2) 1.00335(13) 0.85257(11) 0.0332(3) Uani 1 1 d . . . . .
O7 O 0.30530(18) 0.86148(12) 0.60984(10) 0.0259(3) Uani 1 1 d . . . . .
O8 O 0.40208(17) 0.68934(12) 0.55411(10) 0.0244(3) Uani 1 1 d . . . . .
O9 O 0.2038(2) 0.83378(17) 0.49163(12) 0.0458(4) Uani 1 1 d . . . . .
O10 O 0.21233(17) 0.65187(12) 0.74616(9) 0.0218(3) Uani 1 1 d . . . . .
O11 O 0.37082(16) 0.56245(12) 0.85407(10) 0.0224(3) Uani 1 1 d . . . . .
O12 O 0.11658(18) 0.55036(14) 0.87898(11) 0.0326(3) Uani 1 1 d . . . . .
N1 N 0.73466(19) 0.69963(13) 0.86411(11) 0.0191(3) Uani 1 1 d . . . . .
N2 N 0.8444(2) 0.81805(14) 0.72325(12) 0.0211(3) Uani 1 1 d D . . . .
H2 H 0.816(3) 0.792(2) 0.6784(14) 0.025 Uiso 1 1 d D U . . .
N3 N 0.76318(18) 0.74444(13) 0.50385(11) 0.0172(3) Uani 1 1 d . . . . .
N4 N 0.80243(19) 0.53491(13) 0.49148(11) 0.0189(3) Uani 1 1 d D . . . .
H4 H 0.755(3) 0.5132(19) 0.5495(12) 0.023 Uiso 1 1 d D U . . .
N5 N 0.60353(18) 0.39115(12) 0.71742(11) 0.0170(3) Uani 1 1 d . . . . .
N6 N 0.7327(2) 0.38650(14) 0.85229(12) 0.0214(3) Uani 1 1 d D . . . .
H6 H 0.736(3) 0.4598(15) 0.8421(16) 0.026 Uiso 1 1 d D U . . .
N7 N 0.3576(2) 0.91159(14) 0.81263(11) 0.0209(3) Uani 1 1 d . . . . .
N8 N 0.3011(2) 0.79636(15) 0.54932(12) 0.0253(3) Uani 1 1 d . . . . .
N9 N 0.22910(19) 0.58689(13) 0.82821(11) 0.0200(3) Uani 1 1 d . . . . .
C1 C 0.7134(2) 0.67447(17) 0.96223(14) 0.0237(4) Uani 1 1 d . . . . .
H1 H 0.662488 0.613356 0.994304 0.028 Uiso 1 1 calc R U . . .
C2 C 0.7651(3) 0.73666(19) 1.01620(15) 0.0277(4) Uani 1 1 d . . . . .
H2A H 0.749677 0.717443 1.085083 0.033 Uiso 1 1 calc R U . . .
C3 C 0.8391(2) 0.82683(18) 0.97161(15) 0.0258(4) Uani 1 1 d . . . . .
H3 H 0.872195 0.870629 1.009227 0.031 Uiso 1 1 calc R U . . .
C4 C 0.8635(2) 0.85147(17) 0.87121(15) 0.0221(4) Uani 1 1 d . . . . .
C5 C 0.8107(2) 0.78383(16) 0.81929(13) 0.0196(3) Uani 1 1 d . . . . .
C6 C 0.9305(2) 0.93306(18) 0.79781(15) 0.0258(4) Uani 1 1 d . . . . .
H6A H 0.976783 0.991882 0.808210 0.031 Uiso 1 1 calc R U . . .
C7 C 0.9159(2) 0.91110(17) 0.71066(15) 0.0251(4) Uani 1 1 d . . . . .
H7 H 0.949878 0.953564 0.649482 0.030 Uiso 1 1 calc R U . . .
C8 C 0.7798(2) 0.85221(16) 0.45556(14) 0.0215(4) Uani 1 1 d . . . . .
H8 H 0.742889 0.921548 0.488867 0.026 Uiso 1 1 calc R U . . .
C9 C 0.8500(2) 0.86220(17) 0.35804(14) 0.0246(4) Uani 1 1 d . . . . .
H9 H 0.859729 0.938931 0.325285 0.030 Uiso 1 1 calc R U . . .
C10 C 0.9066(2) 0.76345(17) 0.30684(14) 0.0234(4) Uani 1 1 d . . . . .
H10 H 0.956352 0.771019 0.240073 0.028 Uiso 1 1 calc R U . . .
C11 C 0.8881(2) 0.65225(16) 0.35647(13) 0.0193(3) Uani 1 1 d . . . . .
C12 C 0.8137(2) 0.64754(15) 0.45549(13) 0.0169(3) Uani 1 1 d . . . . .
C13 C 0.9226(2) 0.53257(17) 0.33361(14) 0.0229(4) Uani 1 1 d . . . . .
H13 H 0.973504 0.505058 0.272330 0.028 Uiso 1 1 calc R U . . .
C14 C 0.8690(2) 0.46529(17) 0.41606(14) 0.0223(4) Uani 1 1 d . . . . .
H14 H 0.876248 0.381862 0.421160 0.027 Uiso 1 1 calc R U . . .
C15 C 0.5325(2) 0.33236(17) 0.67547(14) 0.0223(4) Uani 1 1 d . . . . .
H15 H 0.490327 0.369397 0.616853 0.027 Uiso 1 1 calc R U . . .
C16 C 0.5204(2) 0.21808(17) 0.71720(15) 0.0256(4) Uani 1 1 d . . . . .
H16 H 0.469392 0.177774 0.686802 0.031 Uiso 1 1 calc R U . . .
C17 C 0.5811(2) 0.16131(17) 0.80223(15) 0.0257(4) Uani 1 1 d . . . . .
H17 H 0.573478 0.082497 0.830230 0.031 Uiso 1 1 calc R U . . .
C18 C 0.6536(2) 0.22287(16) 0.84543(13) 0.0219(4) Uani 1 1 d . . . . .
C19 C 0.6614(2) 0.33920(15) 0.80058(13) 0.0181(3) Uani 1 1 d . . . . .
C20 C 0.7258(3) 0.20189(18) 0.93105(14) 0.0291(4) Uani 1 1 d . . . . .
H20 H 0.740936 0.130688 0.977551 0.035 Uiso 1 1 calc R U . . .
C21 C 0.7685(3) 0.30243(18) 0.93358(15) 0.0283(4) Uani 1 1 d . . . . .
H21 H 0.816335 0.313630 0.984015 0.034 Uiso 1 1 calc R U . . .

loop_
_atom_site_aniso_label
_atom_site_aniso_U_11
_atom_site_aniso_U_22
_atom_site_aniso_U_33
_atom_site_aniso_U_23
_atom_site_aniso_U_13
_atom_site_aniso_U_12
Gd1 0.01645(4) 0.01309(4) 0.01425(4) -0.00221(3) -0.00178(3) -0.00454(3)
O1 0.0238(6) 0.0185(6) 0.0218(7) -0.0036(5) -0.0079(5) -0.0085(5)
O2 0.0245(6) 0.0215(6) 0.0141(6) -0.0040(5) 0.0029(5) -0.0099(5)
O3 0.0272(7) 0.0127(5) 0.0186(6) 0.0001(5) -0.0013(5) -0.0062(5)
O4 0.0282(7) 0.0219(6) 0.0234(7) -0.0071(5) 0.0004(5) -0.0110(5)
O5 0.0220(7) 0.0220(6) 0.0300(7) -0.0078(5) 0.0018(6) -0.0082(5)
O6 0.0454(9) 0.0227(7) 0.0314(8) -0.0148(6) -0.0003(7) -0.0076(6)
O7 0.0322(7) 0.0190(6) 0.0241(7) -0.0016(5) -0.0060(6) -0.0045(6)
O8 0.0283(7) 0.0228(6) 0.0204(7) -0.0044(5) -0.0054(5) -0.0036(5)
O9 0.0432(10) 0.0544(11) 0.0325(9) -0.0065(8) -0.0222(8) 0.0059(8)
O10 0.0259(7) 0.0227(6) 0.0191(6) 0.0019(5) -0.0067(5) -0.0111(5)
O11 0.0211(6) 0.0225(6) 0.0215(7) 0.0008(5) -0.0044(5) -0.0054(5)
O12 0.0255(7) 0.0363(8) 0.0324(8) 0.0069(6) 0.0015(6) -0.0154(6)
N1 0.0179(7) 0.0192(7) 0.0215(8) -0.0049(6) -0.0047(6) -0.0052(6)
N2 0.0202(7) 0.0242(8) 0.0208(8) -0.0041(6) -0.0026(6) -0.0089(6)
N3 0.0180(7) 0.0173(7) 0.0160(7) -0.0024(5) -0.0010(6) -0.0059(6)
N4 0.0221(7) 0.0163(7) 0.0186(8) -0.0036(6) -0.0002(6) -0.0074(6)
N5 0.0196(7) 0.0128(6) 0.0173(7) -0.0022(5) -0.0017(6) -0.0039(5)
N6 0.0254(8) 0.0176(7) 0.0204(8) -0.0034(6) -0.0076(6) -0.0025(6)
N7 0.0249(8) 0.0188(7) 0.0204(8) -0.0047(6) -0.0074(6) -0.0048(6)
N8 0.0274(8) 0.0277(8) 0.0172(8) -0.0002(6) -0.0035(6) -0.0055(7)
N9 0.0222(8) 0.0163(7) 0.0203(8) -0.0024(6) -0.0009(6) -0.0061(6)
C1 0.0224(9) 0.0245(9) 0.0220(9) -0.0019(7) -0.0009(7) -0.0067(7)
C2 0.0279(10) 0.0332(10) 0.0207(10) -0.0067(8) -0.0031(8) -0.0065(8)
C3 0.0235(9) 0.0259(9) 0.0301(10) -0.0116(8) -0.0056(8) -0.0047(8)
C4 0.0169(8) 0.0204(8) 0.0299(10) -0.0090(7) -0.0036(7) -0.0036(7)
C5 0.0162(8) 0.0204(8) 0.0211(9) -0.0039(7) -0.0031(7) -0.0034(7)
C6 0.0200(9) 0.0236(9) 0.0354(11) -0.0073(8) -0.0027(8) -0.0082(7)
C7 0.0207(9) 0.0236(9) 0.0306(10) -0.0027(8) -0.0012(8) -0.0085(7)
C8 0.0240(9) 0.0159(8) 0.0241(9) -0.0023(7) -0.0015(7) -0.0072(7)
C9 0.0296(10) 0.0201(9) 0.0239(10) 0.0008(7) -0.0019(8) -0.0111(8)
C10 0.0254(9) 0.0261(9) 0.0180(9) -0.0014(7) 0.0000(7) -0.0100(8)
C11 0.0180(8) 0.0225(8) 0.0181(9) -0.0048(7) -0.0020(7) -0.0065(7)
C12 0.0153(8) 0.0163(8) 0.0198(9) -0.0027(6) -0.0029(6) -0.0054(6)
C13 0.0234(9) 0.0252(9) 0.0217(9) -0.0099(7) 0.0000(7) -0.0078(7)
C14 0.0216(9) 0.0206(8) 0.0272(10) -0.0091(7) -0.0027(7) -0.0071(7)
C15 0.0235(9) 0.0213(8) 0.0223(9) -0.0052(7) -0.0057(7) -0.0045(7)
C16 0.0241(9) 0.0221(9) 0.0333(11) -0.0083(8) -0.0045(8) -0.0078(7)
C17 0.0246(9) 0.0164(8) 0.0323(11) -0.0027(7) 0.0017(8) -0.0057(7)
C18 0.0223(9) 0.0176(8) 0.0199(9) -0.0011(7) 0.0009(7) -0.0019(7)
C19 0.0175(8) 0.0169(8) 0.0173(8) -0.0038(6) -0.0012(6) -0.0018(6)
C20 0.0375(11) 0.0216(9) 0.0206(10) 0.0016(7) -0.0061(8) -0.0007(8)
C21 0.0330(11) 0.0264(10) 0.0215(10) -0.0050(8) -0.0104(8) 0.0015(8)

loop_
_atom_type_symbol
_atom_type_description
_atom_type_scat_dispersion_real
_atom_type_scat_dispersion_imag
_atom_type_scat_source
C C 0.0033 0.0016 'International Tables Vol C Tables 4.2.6.8 and 6.1.1.4'
H H 0.0000 0.0000 'International Tables Vol C Tables 4.2.6.8 and 6.1.1.4'
Gd Gd -0.1653 3.9035 'International Tables Vol C Tables 4.2.6.8 and 6.1.1.4'
N N 0.0061 0.0033 'International Tables Vol C Tables 4.2.6.8 and 6.1.1.4'
O O 0.0106 0.0060 'International Tables Vol C Tables 4.2.6.8 and 6.1.1.4'

loop_
_geom_angle_atom_site_label_1
_geom_angle_atom_site_label_2
_geom_angle_atom_site_label_3
_geom_angle
_geom_angle_site_symmetry_1
_geom_angle_site_symmetry_3
_geom_angle_publ_flag
O1 Gd1 O4 87.11(5) . . ?
O1 Gd1 O5 78.71(4) . . ?
O1 Gd1 O7 147.59(4) . . ?
O1 Gd1 O8 147.12(4) . . ?
O1 Gd1 O10 128.75(4) . . ?
O1 Gd1 O11 77.20(4) . . ?
O2 Gd1 O1 78.81(5) . . ?
O2 Gd1 O3 79.44(4) . . ?
O2 Gd1 O4 128.60(4) . . ?
O2 Gd1 O5 77.33(4) . . ?
O2 Gd1 O7 85.50(5) . . ?
O2 Gd1 O8 77.37(5) . . ?
O2 Gd1 O10 148.50(4) . . ?
O2 Gd1 O11 148.06(4) . . ?
O3 Gd1 O1 78.85(4) . . ?
O3 Gd1 O4 145.59(4) . . ?
O3 Gd1 O5 150.30(5) . . ?
O3 Gd1 O7 126.01(4) . . ?
O3 Gd1 O8 74.78(4) . . ?
O3 Gd1 O10 90.52(5) . . ?
O3 Gd1 O11 75.49(4) . . ?
O4 Gd1 O5 51.38(4) . . ?
O4 Gd1 O7 80.77(5) . . ?
O4 Gd1 O8 125.59(5) . . ?
O4 Gd1 O11 70.79(4) . . ?
O7 Gd1 O5 70.21(5) . . ?
O7 Gd1 O8 51.31(4) . . ?
O7 Gd1 O11 125.42(4) . . ?
O8 Gd1 O5 117.20(4) . . ?
O10 Gd1 O4 74.04(4) . . ?
O10 Gd1 O5 118.78(4) . . ?
O10 Gd1 O7 76.41(4) . . ?
O10 Gd1 O8 71.19(4) . . ?
O10 Gd1 O11 51.69(4) . . ?
O11 Gd1 O5 117.71(4) . . ?
O11 Gd1 O8 113.95(4) . . ?
N1 O1 Gd1 132.53(10) . . ?
N3 O2 Gd1 142.11(11) . . ?
N5 O3 Gd1 132.72(10) . . ?
N7 O4 Gd1 97.70(10) . . ?
N7 O5 Gd1 94.21(10) . . ?
N8 O7 Gd1 97.05(10) . . ?
N8 O8 Gd1 94.43(10) . . ?
N9 O10 Gd1 97.60(10) . . ?
N9 O11 Gd1 94.27(10) . . ?
O1 N1 C1 121.54(15) . . ?
C5 N1 O1 119.14(15) . . ?
C5 N1 C1 119.25(16) . . ?
C5 N2 H2 125.9(15) . . ?
C5 N2 C7 106.94(16) . . ?
C7 N2 H2 126.8(15) . . ?
O2 N3 C8 120.85(15) . . ?
O2 N3 C12 119.92(14) . . ?
C12 N3 C8 119.15(15) . . ?
C12 N4 H4 125.7(15) . . ?
C12 N4 C14 106.84(15) . . ?
C14 N4 H4 127.3(15) . . ?
C15 N5 O3 121.39(15) . . ?
C19 N5 O3 118.89(14) . . ?
C19 N5 C15 119.70(15) . . ?
C19 N6 H6 125.2(15) . . ?
C19 N6 C21 106.82(16) . . ?
C21 N6 H6 126.9(15) . . ?
O5 N7 O4 116.52(14) . . ?
O6 N7 O4 121.25(16) . . ?
O6 N7 O5 122.23(16) . . ?
O8 N8 O7 115.88(15) . . ?
O9 N8 O7 121.93(17) . . ?
O9 N8 O8 122.18(17) . . ?
O10 N9 O11 116.02(14) . . ?
O12 N9 O10 121.99(16) . . ?
O12 N9 O11 121.98(16) . . ?
N1 C1 H1 119.7 . . ?
N1 C1 C2 120.62(18) . . ?
C2 C1 H1 119.7 . . ?
C1 C2 H2A 119.4 . . ?
C1 C2 C3 121.10(19) . . ?
C3 C2 H2A 119.4 . . ?
C2 C3 H3 120.8 . . ?
C4 C3 C2 118.46(18) . . ?
C4 C3 H3 120.8 . . ?
C3 C4 C5 118.17(18) . . ?
C3 C4 C6 137.24(18) . . ?
C5 C4 C6 104.59(17) . . ?
N1 C5 C4 122.34(17) . . ?
N2 C5 N1 126.98(17) . . ?
N2 C5 C4 110.67(17) . . ?
C4 C6 H6A 126.3 . . ?
C7 C6 C4 107.34(17) . . ?
C7 C6 H6A 126.3 . . ?
N2 C7 H7 124.8 . . ?
C6 C7 N2 110.43(18) . . ?
C6 C7 H7 124.8 . . ?
N3 C8 H8 119.8 . . ?
N3 C8 C9 120.43(17) . . ?
C9 C8 H8 119.8 . . ?
C8 C9 H9 119.1 . . ?
C8 C9 C10 121.75(17) . . ?
C10 C9 H9 119.1 . . ?
C9 C10 H10 121.1 . . ?
C9 C10 C11 117.86(17) . . ?
C11 C10 H10 121.1 . . ?
C10 C11 C12 118.03(16) . . ?
C10 C11 C13 136.79(17) . . ?
C12 C11 C13 105.17(16) . . ?
N3 C12 N4 126.90(16) . . ?
N3 C12 C11 122.76(16) . . ?
N4 C12 C11 110.34(15) . . ?
C11 C13 H13 126.5 . . ?
C14 C13 C11 107.00(16) . . ?
C14 C13 H13 126.5 . . ?
N4 C14 H14 124.7 . . ?
C13 C14 N4 110.64(16) . . ?
C13 C14 H14 124.7 . . ?
N5 C15 H15 119.8 . . ?
N5 C15 C16 120.30(18) . . ?
C16 C15 H15 119.8 . . ?
C15 C16 H16 119.3 . . ?
C17 C16 C15 121.36(18) . . ?
C17 C16 H16 119.3 . . ?
C16 C17 H17 121.0 . . ?
C16 C17 C18 118.00(17) . . ?
C18 C17 H17 121.0 . . ?
C17 C18 C19 118.39(17) . . ?
C17 C18 C20 136.84(18) . . ?
C19 C18 C20 104.74(17) . . ?
N5 C19 N6 127.03(16) . . ?
N5 C19 C18 122.22(17) . . ?
N6 C19 C18 110.75(16) . . ?
C18 C20 H20 126.4 . . ?
C21 C20 C18 107.27(17) . . ?
C21 C20 H20 126.4 . . ?
N6 C21 H21 124.8 . . ?
C20 C21 N6 110.38(18) . . ?
C20 C21 H21 124.8 . . ?

loop_
_geom_bond_atom_site_label_1
_geom_bond_atom_site_label_2
_geom_bond_distance
_geom_bond_site_symmetry_2
_geom_bond_publ_flag
Gd1 O1 2.3482(12) . ?
Gd1 O2 2.3230(12) . ?
Gd1 O3 2.3286(12) . ?
Gd1 O4 2.4457(13) . ?
Gd1 O5 2.5240(13) . ?
Gd1 O7 2.4573(13) . ?
Gd1 O8 2.5136(13) . ?
Gd1 O10 2.4408(13) . ?
Gd1 O11 2.5091(13) . ?
O1 N1 1.3449(19) . ?
O2 N3 1.3378(19) . ?
O3 N5 1.3489(18) . ?
O4 N7 1.272(2) . ?
O5 N7 1.263(2) . ?
O6 N7 1.223(2) . ?
O7 N8 1.271(2) . ?
O8 N8 1.269(2) . ?
O9 N8 1.218(2) . ?
O10 N9 1.2713(19) . ?
O11 N9 1.274(2) . ?
O12 N9 1.215(2) . ?
N1 C1 1.351(2) . ?
N1 C5 1.342(2) . ?
N2 H2 0.867(15) . ?
N2 C5 1.339(2) . ?
N2 C7 1.384(2) . ?
N3 C8 1.351(2) . ?
N3 C12 1.344(2) . ?
N4 H4 0.865(15) . ?
N4 C12 1.348(2) . ?
N4 C14 1.382(2) . ?
N5 C15 1.342(2) . ?
N5 C19 1.340(2) . ?
N6 H6 0.853(15) . ?
N6 C19 1.344(2) . ?
N6 C21 1.384(2) . ?
C1 H1 0.9500 . ?
C1 C2 1.379(3) . ?
C2 H2A 0.9500 . ?
C2 C3 1.387(3) . ?
C3 H3 0.9500 . ?
C3 C4 1.382(3) . ?
C4 C5 1.412(3) . ?
C4 C6 1.428(3) . ?
C6 H6A 0.9500 . ?
C6 C7 1.354(3) . ?
C7 H7 0.9500 . ?
C8 H8 0.9500 . ?
C8 C9 1.382(3) . ?
C9 H9 0.9500 . ?
C9 C10 1.383(3) . ?
C10 H10 0.9500 . ?
C10 C11 1.397(3) . ?
C11 C12 1.409(2) . ?
C11 C13 1.425(2) . ?
C13 H13 0.9500 . ?
C13 C14 1.358(3) . ?
C14 H14 0.9500 . ?
C15 H15 0.9500 . ?
C15 C16 1.384(3) . ?
C16 H16 0.9500 . ?
C16 C17 1.383(3) . ?
C17 H17 0.9500 . ?
C17 C18 1.387(3) . ?
C18 C19 1.405(2) . ?
C18 C20 1.429(3) . ?
C20 H20 0.9500 . ?
C20 C21 1.355(3) . ?
C21 H21 0.9500 . ?

loop_
_geom_hbond_atom_site_label_D
_geom_hbond_atom_site_label_H
_geom_hbond_atom_site_label_A
_geom_hbond_distance_DH
_geom_hbond_distance_HA
_geom_hbond_distance_DA
_geom_hbond_angle_DHA
_geom_hbond_site_symmetry_A
_geom_hbond_publ_flag
N2 H2 O2 0.867(15) 1.969(16) 2.820(2) 167(2) . yes
N4 H4 O3 0.865(15) 1.917(16) 2.769(2) 168(2) . yes
N6 H6 O1 0.853(15) 1.980(16) 2.815(2) 166(2) . yes

loop_
_geom_torsion_atom_site_label_1
_geom_torsion_atom_site_label_2
_geom_torsion_atom_site_label_3
_geom_torsion_atom_site_label_4
_geom_torsion
_geom_torsion_site_symmetry_1
_geom_torsion_site_symmetry_2
_geom_torsion_site_symmetry_3
_geom_torsion_site_symmetry_4
_geom_torsion_publ_flag
Gd1 O1 N1 C1 113.09(17) . . . . ?
Gd1 O1 N1 C5 -69.8(2) . . . . ?
Gd1 O2 N3 C8 112.96(18) . . . . ?
Gd1 O2 N3 C12 -70.5(2) . . . . ?
Gd1 O3 N5 C15 104.28(17) . . . . ?
Gd1 O3 N5 C19 -77.12(19) . . . . ?
Gd1 O4 N7 O5 -4.30(16) . . . . ?
Gd1 O4 N7 O6 174.99(15) . . . . ?
Gd1 O5 N7 O4 4.14(15) . . . . ?
Gd1 O5 N7 O6 -175.15(15) . . . . ?
Gd1 O7 N8 O8 -11.57(17) . . . . ?
Gd1 O7 N8 O9 167.06(17) . . . . ?
Gd1 O8 N8 O7 11.25(16) . . . . ?
Gd1 O8 N8 O9 -167.37(18) . . . . ?
Gd1 O10 N9 O11 -6.50(15) . . . . ?
Gd1 O10 N9 O12 173.44(15) . . . . ?
Gd1 O11 N9 O10 6.29(15) . . . . ?
Gd1 O11 N9 O12 -173.66(15) . . . . ?
O1 N1 C1 C2 178.81(17) . . . . ?
O1 N1 C5 N2 1.6(3) . . . . ?
O1 N1 C5 C4 -179.95(15) . . . . ?
O2 N3 C8 C9 175.66(17) . . . . ?
O2 N3 C12 N4 5.2(3) . . . . ?
O2 N3 C12 C11 -174.80(16) . . . . ?
O3 N5 C15 C16 177.93(16) . . . . ?
O3 N5 C19 N6 2.6(3) . . . . ?
O3 N5 C19 C18 -177.35(15) . . . . ?
N1 C1 C2 C3 0.3(3) . . . . ?
N3 C8 C9 C10 -0.5(3) . . . . ?
N5 C15 C16 C17 -0.3(3) . . . . ?
C1 N1 C5 N2 178.70(17) . . . . ?
C1 N1 C5 C4 -2.8(3) . . . . ?
C1 C2 C3 C4 -1.4(3) . . . . ?
C2 C3 C4 C5 0.4(3) . . . . ?
C2 C3 C4 C6 179.4(2) . . . . ?
C3 C4 C5 N1 1.7(3) . . . . ?
C3 C4 C5 N2 -179.54(17) . . . . ?
C3 C4 C6 C7 -179.4(2) . . . . ?
C4 C6 C7 N2 -0.7(2) . . . . ?
C5 N1 C1 C2 1.7(3) . . . . ?
C5 N2 C7 C6 1.4(2) . . . . ?
C5 C4 C6 C7 -0.2(2) . . . . ?
C6 C4 C5 N1 -177.62(16) . . . . ?
C6 C4 C5 N2 1.1(2) . . . . ?
C7 N2 C5 N1 177.10(17) . . . . ?
C7 N2 C5 C4 -1.5(2) . . . . ?
C8 N3 C12 N4 -178.17(17) . . . . ?
C8 N3 C12 C11 1.8(3) . . . . ?
C8 C9 C10 C11 1.0(3) . . . . ?
C9 C10 C11 C12 -0.2(3) . . . . ?
C9 C10 C11 C13 178.1(2) . . . . ?
C10 C11 C12 N3 -1.2(3) . . . . ?
C10 C11 C12 N4 178.75(16) . . . . ?
C10 C11 C13 C14 -178.2(2) . . . . ?
C11 C13 C14 N4 -0.4(2) . . . . ?
C12 N3 C8 C9 -0.9(3) . . . . ?
C12 N4 C14 C13 0.4(2) . . . . ?
C12 C11 C13 C14 0.3(2) . . . . ?
C13 C11 C12 N3 179.96(16) . . . . ?
C13 C11 C12 N4 0.0(2) . . . . ?
C14 N4 C12 N3 179.80(17) . . . . ?
C14 N4 C12 C11 -0.2(2) . . . . ?
C15 N5 C19 N6 -178.79(17) . . . . ?
C15 N5 C19 C18 1.3(3) . . . . ?
C15 C16 C17 C18 0.6(3) . . . . ?
C16 C17 C18 C19 0.0(3) . . . . ?
C16 C17 C18 C20 178.1(2) . . . . ?
C17 C18 C19 N5 -0.9(3) . . . . ?
C17 C18 C19 N6 179.13(16) . . . . ?
C17 C18 C20 C21 -177.4(2) . . . . ?
C18 C20 C21 N6 -1.9(2) . . . . ?
C19 N5 C15 C16 -0.7(3) . . . . ?
C19 N6 C21 C20 2.2(2) . . . . ?
C19 C18 C20 C21 0.9(2) . . . . ?
C20 C18 C19 N5 -179.57(17) . . . . ?
C20 C18 C19 N6 0.5(2) . . . . ?
C21 N6 C19 N5 178.46(18) . . . . ?
C21 N6 C19 C18 -1.6(2) . . . . ?
